data_7030599
loop_
_publ_author_name
'Jia, Ai-Quan'
'Jin, Guo-Xin'

_publ_section_title
;
 Syntheses, characterization, and ethylene polymerization of titanium
 and zirconium complexes with [N, O] ligands
;
_journal_coden_ASTM DTARAF
_journal_issue 41
_journal_name_full 'Dalton Transactions'
_journal_page_first 8838
_journal_page_last 8845
_journal_paper_doi 10.1039/b907598d
_journal_year 2009
_chemical_formula_sum 'C18 H19 Cl4 N O2 S Zr'
_chemical_formula_weight 546.42
_space_group_IT_number 2
_symmetry_cell_setting triclinic
_symmetry_space_group_name_Hall '-P 1'
_symmetry_space_group_name_H-M 'P -1'
_atom_sites_solution_hydrogens geom
_atom_sites_solution_primary direct
_atom_sites_solution_secondary difmap
_audit_creation_method SHELXL-97
_cell_angle_alpha 90.178(7)
_cell_angle_beta 90.091(7)
_cell_angle_gamma 106.687(7)
_cell_formula_units_Z 2
_cell_length_a 7.223(4)
_cell_length_b 12.381(7)
_cell_length_c 12.661(7)
_cell_measurement_reflns_used 997
_cell_measurement_temperature 293(2)
_cell_measurement_theta_max 26.870
_cell_measurement_theta_min 2.348
_cell_volume 1084.6(10)
_computing_cell_refinement 'Bruker SMART'
_computing_data_collection 'Bruker SMART'
_computing_data_reduction 'Bruker SHELXTL'
_computing_molecular_graphics 'Bruker SHELXTL'
_computing_publication_material 'Bruker SHELXTL'
_computing_structure_refinement 'SHELXL-97 (Sheldrick, 1997)'
_computing_structure_solution 'SHELXS-97 (Sheldrick, 1990)'
_diffrn_ambient_temperature 293(2)
_diffrn_measured_fraction_theta_full 0.967
_diffrn_measured_fraction_theta_max 0.967
_diffrn_measurement_device_type 'CCD area detector'
_diffrn_measurement_method 'phi and omega scans'
_diffrn_radiation_monochromator graphite
_diffrn_radiation_source 'fine-focus sealed tube'
_diffrn_radiation_type MoK\a
_diffrn_radiation_wavelength 0.71073
_diffrn_reflns_av_R_equivalents 0.0558
_diffrn_reflns_av_sigmaI/netI 0.0481
_diffrn_reflns_limit_h_max 8
_diffrn_reflns_limit_h_min -8
_diffrn_reflns_limit_k_max 14
_diffrn_reflns_limit_k_min -8
_diffrn_reflns_limit_l_max 14
_diffrn_reflns_limit_l_min -13
_diffrn_reflns_number 4434
_diffrn_reflns_theta_full 25.01
_diffrn_reflns_theta_max 25.01
_diffrn_reflns_theta_min 1.61
_diffrn_standards_decay_% 8.00
_exptl_absorpt_coefficient_mu 1.110
_exptl_absorpt_correction_T_max 0.8971
_exptl_absorpt_correction_T_min 0.8783
_exptl_absorpt_correction_type multi-scan
_exptl_absorpt_process_details sadabs
_exptl_crystal_colour yellow
_exptl_crystal_density_diffrn 1.673
_exptl_crystal_density_method 'not measured'
_exptl_crystal_description prism
_exptl_crystal_F_000 548
_exptl_crystal_size_max 0.12
_exptl_crystal_size_mid 0.10
_exptl_crystal_size_min 0.10
_refine_diff_density_max 2.152
_refine_diff_density_min -0.898
_refine_diff_density_rms 0.255
_refine_ls_extinction_coef 0.048(8)
_refine_ls_extinction_expression Fc^*^=kFc[1+0.001xFc^2^\l^3^/sin(2\q)]^-1/4^
_refine_ls_extinction_method SHELXL
_refine_ls_goodness_of_fit_ref 1.137
_refine_ls_hydrogen_treatment constr
_refine_ls_matrix_type full
_refine_ls_number_parameters 246
_refine_ls_number_reflns 3696
_refine_ls_number_restraints 0
_refine_ls_restrained_S_all 1.137
_refine_ls_R_factor_all 0.1469
_refine_ls_R_factor_gt 0.1399
_refine_ls_shift/su_max 0.003
_refine_ls_shift/su_mean 0.000
_refine_ls_structure_factor_coef Fsqd
_refine_ls_weighting_details 'calc w=1/[\s^2^(Fo^2^)+(0.1537P)^2^+34.6658P] where P=(Fo^2^+2Fc^2^)/3'
_refine_ls_weighting_scheme calc
_refine_ls_wR_factor_gt 0.3855
_refine_ls_wR_factor_ref 0.3891
_reflns_number_gt 3275
_reflns_number_total 3696
_reflns_threshold_expression >2sigma(I)
_cod_duplicate_entry 7002568
_cod_data_source_file b907598d.txt
_cod_data_source_block f80423d
_cod_depositor_comments
;
The following automatic conversions were performed:

'_symmetry_cell_setting' value 'Triclinic' changed to 'triclinic'
according to
/usr/data/users/saulius/automatic-downloads/retrospective/RSC/lib/dictionaries/cif_core.dic
dictionary named 'cif_core.dic' version 2.4.2 from 2011-04-26.

Automatic conversion script
Id: cif_fix_values 2281 2013-09-26 08:29:07Z andrius 
;
_cod_original_cell_volume 1084.5(11)
_cod_original_sg_symbol_H-M P-1
_cod_database_code 7030599

loop_
_symmetry_equiv_pos_as_xyz
'x, y, z'
'-x, -y, -z'

loop_
_atom_site_label
_atom_site_type_symbol
_atom_site_fract_x
_atom_site_fract_y
_atom_site_fract_z
_atom_site_U_iso_or_equiv
_atom_site_adp_type
_atom_site_occupancy
_atom_site_symmetry_multiplicity
_atom_site_calc_flag
_atom_site_refinement_flags
Zr1 Zr 0.6218(2) 0.76048(12) 0.78535(12) 0.0402(7) Uani 1 1 d .
Cl1 Cl 0.8530(9) 0.9420(5) 0.7401(4) 0.0747(16) Uani 1 1 d .
Cl2 Cl 0.4783(9) 0.8721(4) 0.9086(4) 0.0674(15) Uani 1 1 d .
Cl3 Cl 0.4211(10) 0.5893(4) 0.8688(5) 0.0746(16) Uani 1 1 d .
Cl4 Cl 0.7971(10) 0.6660(6) 0.6733(6) 0.091(2) Uani 1 1 d .
N1 N 0.373(2) 0.9828(12) 0.6901(12) 0.052(4) Uani 1 1 d .
H1 H 0.4052 0.9366 0.7321 0.062 Uiso 1 1 calc R
O1 O 0.427(2) 0.7692(10) 0.6773(10) 0.056(3) Uani 1 1 d .
O2 O 0.827(2) 0.7518(12) 0.9128(12) 0.068(4) Uani 1 1 d .
S1 S 0.2622(7) 1.0675(4) 0.5305(3) 0.0488(11) Uani 1 1 d .
C1 C 0.321(3) 0.7533(15) 0.5897(14) 0.049(4) Uani 1 1 d .
C2 C 0.270(3) 0.6500(14) 0.5376(16) 0.052(4) Uani 1 1 d .
C3 C 0.169(3) 0.6378(18) 0.4425(18) 0.067(6) Uani 1 1 d .
H3 H 0.1272 0.5671 0.4107 0.081 Uiso 1 1 calc R
C4 C 0.128(3) 0.7289(17) 0.3943(14) 0.056(5) Uani 1 1 d .
H4 H 0.0753 0.7216 0.3267 0.067 Uiso 1 1 calc R
C5 C 0.166(3) 0.8288(15) 0.4466(13) 0.049(4) Uani 1 1 d .
H5 H 0.1251 0.8870 0.4174 0.059 Uiso 1 1 calc R
C6 C 0.267(3) 0.8473(14) 0.5463(14) 0.048(4) Uani 1 1 d .
C7 C 0.299(2) 0.9500(15) 0.5926(13) 0.047(4) Uani 1 1 d .
C8 C 0.339(2) 1.1522(13) 0.6387(14) 0.043(4) Uani 1 1 d .
C9 C 0.363(3) 1.2692(14) 0.6498(16) 0.055(5) Uani 1 1 d .
H9 H 0.3375 1.3114 0.5938 0.066 Uiso 1 1 calc R
C10 C 0.424(3) 1.3178(16) 0.7451(17) 0.066(6) Uani 1 1 d .
H10 H 0.4279 1.3927 0.7565 0.079 Uiso 1 1 calc R
C11 C 0.481(3) 1.2572(17) 0.8266(17) 0.064(5) Uani 1 1 d .
H11 H 0.5296 1.2940 0.8892 0.076 Uiso 1 1 calc R
C12 C 0.465(3) 1.1452(18) 0.8153(15) 0.058(5) Uani 1 1 d .
H12 H 0.4999 1.1047 0.8699 0.070 Uiso 1 1 calc R
C13 C 0.395(3) 1.0929(14) 0.7189(13) 0.047(4) Uani 1 1 d .
C14 C 0.312(4) 0.543(2) 0.592(2) 0.084(7) Uani 1 1 d .
H14A H 0.4486 0.5572 0.6015 0.126 Uiso 1 1 calc R
H14B H 0.2629 0.4781 0.5480 0.126 Uiso 1 1 calc R
H14C H 0.2491 0.5303 0.6596 0.126 Uiso 1 1 calc R
C15 C 0.951(4) 0.841(3) 0.975(2) 0.097(9) Uani 1 1 d .
H15A H 0.8802 0.8933 0.9960 0.116 Uiso 1 1 calc R
H15B H 1.0602 0.8818 0.9324 0.116 Uiso 1 1 calc R
C16 C 1.019(4) 0.794(3) 1.069(2) 0.092(8) Uani 1 1 d .
H16A H 0.9380 0.7947 1.1299 0.110 Uiso 1 1 calc R
H16B H 1.1521 0.8348 1.0863 0.110 Uiso 1 1 calc R
C17 C 1.002(6) 0.677(3) 1.033(3) 0.132(14) Uani 1 1 d .
H17A H 1.1302 0.6690 1.0213 0.158 Uiso 1 1 calc R
H17B H 0.9404 0.6243 1.0879 0.158 Uiso 1 1 calc R
C18 C 0.892(6) 0.652(3) 0.938(3) 0.119(13) Uani 1 1 d .
H18A H 0.7809 0.5868 0.9479 0.143 Uiso 1 1 calc R
H18B H 0.9699 0.6367 0.8813 0.143 Uiso 1 1 calc R

loop_
_atom_site_aniso_label
_atom_site_aniso_U_11
_atom_site_aniso_U_22
_atom_site_aniso_U_33
_atom_site_aniso_U_23
_atom_site_aniso_U_13
_atom_site_aniso_U_12
Zr1 0.0534(11) 0.0323(9) 0.0335(9) 0.0001(6) 0.0015(6) 0.0103(7)
Cl1 0.078(4) 0.070(3) 0.061(3) 0.014(2) -0.005(3) -0.002(3)
Cl2 0.099(4) 0.057(3) 0.055(3) -0.002(2) 0.000(3) 0.036(3)
Cl3 0.099(4) 0.047(3) 0.072(3) 0.008(2) 0.003(3) 0.013(3)
Cl4 0.077(4) 0.099(5) 0.100(5) -0.039(4) 0.005(3) 0.032(3)
N1 0.072(10) 0.041(8) 0.050(8) 0.003(6) -0.009(7) 0.026(7)
O1 0.081(9) 0.038(6) 0.052(7) -0.001(5) 0.000(6) 0.021(6)
O2 0.078(10) 0.056(8) 0.071(9) 0.003(7) -0.022(8) 0.019(7)
S1 0.062(3) 0.040(2) 0.044(2) 0.0031(17) -0.0018(19) 0.0139(19)
C1 0.055(10) 0.044(9) 0.048(10) -0.003(7) 0.006(8) 0.016(8)
C2 0.050(10) 0.033(8) 0.070(12) 0.003(8) 0.002(9) 0.010(7)
C3 0.056(12) 0.060(12) 0.081(15) -0.035(11) -0.014(10) 0.010(9)
C4 0.058(11) 0.066(12) 0.039(9) -0.003(8) 0.001(8) 0.009(9)
C5 0.065(11) 0.048(10) 0.032(8) 0.007(7) 0.010(7) 0.014(8)
C6 0.051(10) 0.040(9) 0.054(10) 0.000(7) 0.007(8) 0.015(7)
C7 0.046(9) 0.054(10) 0.036(9) 0.004(7) 0.005(7) 0.005(8)
C8 0.047(9) 0.029(8) 0.052(10) -0.008(7) -0.006(7) 0.010(7)
C9 0.072(12) 0.030(8) 0.063(11) 0.008(8) -0.002(9) 0.017(8)
C10 0.092(15) 0.034(9) 0.072(13) -0.020(9) -0.011(11) 0.018(10)
C11 0.075(13) 0.053(11) 0.064(12) -0.005(9) -0.004(10) 0.019(10)
C12 0.060(11) 0.066(12) 0.046(10) -0.017(9) -0.003(8) 0.012(9)
C13 0.049(10) 0.045(9) 0.042(9) -0.003(7) -0.001(7) 0.005(7)
C14 0.096(18) 0.068(15) 0.079(16) -0.024(12) -0.002(13) 0.010(13)
C15 0.071(16) 0.11(2) 0.10(2) 0.011(16) -0.017(14) 0.003(15)
C16 0.083(17) 0.13(3) 0.070(16) 0.020(16) 0.004(13) 0.035(17)
C17 0.14(3) 0.15(3) 0.11(2) 0.07(2) -0.04(2) 0.04(2)
C18 0.19(4) 0.09(2) 0.11(2) -0.021(17) -0.04(2) 0.09(2)

loop_
_atom_type_symbol
_atom_type_description
_atom_type_scat_dispersion_real
_atom_type_scat_dispersion_imag
_atom_type_scat_source
C C 0.0033 0.0016 'International Tables Vol C Tables 4.2.6.8 and 6.1.1.4'
H H 0.0000 0.0000 'International Tables Vol C Tables 4.2.6.8 and 6.1.1.4'
N N 0.0061 0.0033 'International Tables Vol C Tables 4.2.6.8 and 6.1.1.4'
O O 0.0106 0.0060 'International Tables Vol C Tables 4.2.6.8 and 6.1.1.4'
S S 0.1246 0.1234 'International Tables Vol C Tables 4.2.6.8 and 6.1.1.4'
Cl Cl 0.1484 0.1585 'International Tables Vol C Tables 4.2.6.8 and 6.1.1.4'
Zr Zr -2.9673 0.5597 'International Tables Vol C Tables 4.2.6.8 and 6.1.1.4'

loop_
_geom_angle_atom_site_label_1
_geom_angle_atom_site_label_2
_geom_angle_atom_site_label_3
_geom_angle
O1 Zr1 O2 176.7(6)
O1 Zr1 Cl4 95.8(4)
O2 Zr1 Cl4 87.2(5)
O1 Zr1 Cl3 95.4(4)
O2 Zr1 Cl3 83.1(4)
Cl4 Zr1 Cl3 95.6(3)
O1 Zr1 Cl1 95.4(4)
O2 Zr1 Cl1 85.9(4)
Cl4 Zr1 Cl1 89.5(3)
Cl3 Zr1 Cl1 167.6(2)
O1 Zr1 Cl2 89.2(4)
O2 Zr1 Cl2 87.9(4)
Cl4 Zr1 Cl2 173.3(2)
Cl3 Zr1 Cl2 88.4(2)
Cl1 Zr1 Cl2 85.6(2)
C7 N1 C13 117.2(15)
C1 O1 Zr1 162.2(12)
C15 O2 C18 104(2)
C15 O2 Zr1 129.4(15)
C18 O2 Zr1 125.3(15)
C8 S1 C7 92.8(8)
O1 C1 C2 121.4(16)
O1 C1 C6 118.6(15)
C2 C1 C6 120.0(17)
C1 C2 C3 120.0(17)
C1 C2 C14 119.6(18)
C3 C2 C14 120.2(17)
C4 C3 C2 121.4(17)
C5 C4 C3 119.5(17)
C4 C5 C6 121.8(17)
C7 C6 C1 125.5(17)
C7 C6 C5 117.6(16)
C1 C6 C5 116.8(16)
C6 C7 N1 127.9(17)
C6 C7 S1 124.3(14)
N1 C7 S1 107.7(13)
C13 C8 C9 120.4(16)
C13 C8 S1 110.8(12)
C9 C8 S1 128.7(14)
C10 C9 C8 117.8(17)
C9 C10 C11 121.4(17)
C12 C11 C10 121.1(19)
C11 C12 C13 118(2)
N1 C13 C8 111.5(15)
N1 C13 C12 127.4(17)
C8 C13 C12 121.1(17)
O2 C15 C16 110(2)
C15 C16 C17 101(2)
C18 C17 C16 110(2)
C17 C18 O2 107(3)

loop_
_geom_bond_atom_site_label_1
_geom_bond_atom_site_label_2
_geom_bond_distance
Zr1 O1 1.986(14)
Zr1 O2 2.214(14)
Zr1 Cl4 2.414(6)
Zr1 Cl3 2.442(6)
Zr1 Cl1 2.455(6)
Zr1 Cl2 2.496(5)
N1 C7 1.36(2)
N1 C13 1.37(2)
O1 C1 1.33(2)
O2 C15 1.43(3)
O2 C18 1.47(3)
S1 C8 1.715(16)
S1 C7 1.741(19)
C1 C2 1.39(2)
C1 C6 1.44(2)
C2 C3 1.39(3)
C2 C14 1.60(3)
C3 C4 1.39(3)
C4 C5 1.36(3)
C5 C6 1.44(3)
C6 C7 1.36(2)
C8 C13 1.38(2)
C8 C9 1.41(2)
C9 C10 1.36(3)
C10 C11 1.41(3)
C11 C12 1.37(3)
C12 C13 1.40(2)
C15 C16 1.48(4)
C16 C17 1.49(5)
C17 C18 1.43(4)
